data_4100405
loop_
_publ_author_name
Balana,A.I.
Carmona,D.
Lahoz,F.J.
Lamata,M.P.
Merino,P.
Oro,L.A.
Rodriguez,R.
Tejero,T.
Viguri,F.

_journal_name_full 'Journal of the American Chemical Society'
_journal_year 2005
_chemical_absolute_configuration rmad
_chemical_formula_moiety 'C37 H43 Ir O P2, 2(F6 Sb), H2 O'
_chemical_formula_sum 'C37 H45 F12 Ir O2 P2 Sb2'
_chemical_formula_weight 1247.37
_space_group_IT_number 19
_space_group_name_Hall 'P 2ac 2ab'
_space_group_name_H-M_alt 'P 21 21 21'
_symmetry_cell_setting orthorhombic
_symmetry_space_group_name_Hall 'P 2ac 2ab'
_symmetry_space_group_name_H-M 'P 21 21 21'
_cell_angle_alpha 90.00
_cell_angle_beta 90.00
_cell_angle_gamma 90.00
_cell_formula_units_Z 4
_cell_length_a 10.6154(8)
_cell_length_b 15.8025(12)
_cell_length_c 25.0896(19)
_cell_measurement_temperature 100(2)
_cell_volume 4208.8(6)
_diffrn_ambient_temperature 100(2)
_exptl_crystal_density_diffrn 1.969
_cod_database_code 4100405

loop_
_symmetry_equiv_pos_as_xyz
'x, y, z'
'-x+1/2, -y, z+1/2'
'-x, y+1/2, -z+1/2'
'x+1/2, -y+1/2, -z'

loop_
_atom_site_label
_atom_site_type_symbol
_atom_site_fract_x
_atom_site_fract_y
_atom_site_fract_z
_atom_site_U_iso_or_equiv
_atom_site_adp_type
_atom_site_occupancy
_atom_site_symmetry_multiplicity
_atom_site_calc_flag
_atom_site_refinement_flags
_atom_site_disorder_assembly
_atom_site_disorder_group
Ir1 Ir 0.969314(10) -0.016361(7) 0.867782(4) 0.01291(3) Uani 1 1 d . . .
P1 P 0.76069(7) 0.00902(5) 0.84575(3) 0.01472(15) Uani 1 1 d . . .
P2 P 1.00706(7) 0.10280(5) 0.81558(3) 0.01501(16) Uani 1 1 d . . .
O1 O 0.9234(2) 0.07295(16) 0.93047(10) 0.0172(5) Uani 1 1 d . . .
H1O H 0.890(4) 0.052(3) 0.9605(19) 0.025(11) Uiso 1 1 d . . .
H2O H 0.970(6) 0.101(4) 0.935(2) 0.06(2) Uiso 1 1 d . . .
C1 C 1.0795(3) -0.1159(2) 0.82968(14) 0.0216(7) Uani 1 1 d . . .
C2 C 1.1598(3) -0.0781(2) 0.87034(15) 0.0210(6) Uani 1 1 d . . .
C3 C 1.1010(3) -0.0917(2) 0.92035(13) 0.0180(6) Uani 1 1 d . . .
C4 C 0.9860(3) -0.1391(2) 0.91199(14) 0.0199(6) Uani 1 1 d . . .
C5 C 0.9767(3) -0.1560(2) 0.85634(13) 0.0214(6) Uani 1 1 d . . .
C6 C 1.1219(4) -0.1293(3) 0.77314(15) 0.0298(9) Uani 1 1 d . . .
H6A H 1.178(4) -0.173(3) 0.7686(16) 0.021(10) Uiso 1 1 d . . .
H6B H 1.154(4) -0.083(3) 0.7587(18) 0.025(11) Uiso 1 1 d . . .
H6C H 1.050(5) -0.141(3) 0.750(2) 0.042(14) Uiso 1 1 d . . .
C7 C 1.2885(3) -0.0446(3) 0.8611(2) 0.0300(9) Uani 1 1 d . . .
H7A H 1.310(4) -0.020(3) 0.8923(19) 0.033(12) Uiso 1 1 d . . .
H7B H 1.294(4) -0.017(3) 0.8283(17) 0.022(10) Uiso 1 1 d . . .
H7C H 1.341(4) -0.085(3) 0.8552(17) 0.027(11) Uiso 1 1 d . . .
C8 C 1.1515(4) -0.0656(3) 0.97321(15) 0.0240(7) Uani 1 1 d . . .
H8A H 1.201(4) -0.107(3) 0.9873(18) 0.030(12) Uiso 1 1 d . . .
H8B H 1.091(6) -0.060(4) 1.001(2) 0.054(16) Uiso 1 1 d . . .
H8C H 1.205(4) -0.016(3) 0.9692(17) 0.034(12) Uiso 1 1 d . . .
C9 C 0.9063(4) -0.1765(3) 0.95517(17) 0.0290(8) Uani 1 1 d . . .
H9A H 0.933(5) -0.229(3) 0.9606(19) 0.039(14) Uiso 1 1 d . . .
H9B H 0.827(6) -0.206(4) 0.943(2) 0.066(18) Uiso 1 1 d . . .
H9C H 0.910(5) -0.145(3) 0.986(2) 0.038(13) Uiso 1 1 d . . .
C10 C 0.8847(4) -0.2165(3) 0.83190(19) 0.0308(9) Uani 1 1 d . . .
H10A H 0.909(4) -0.267(3) 0.8362(18) 0.026(11) Uiso 1 1 d . . .
H10B H 0.898(6) -0.202(4) 0.788(2) 0.061(17) Uiso 1 1 d . . .
H10C H 0.815(6) -0.220(4) 0.851(2) 0.060(18) Uiso 1 1 d . . .
C11 C 0.6974(3) -0.0479(2) 0.78948(13) 0.0177(6) Uani 1 1 d . . .
C12 C 0.7767(3) -0.0757(2) 0.74918(14) 0.0196(7) Uani 1 1 d . . .
H12 H 0.853(4) -0.063(2) 0.7521(16) 0.015(9) Uiso 1 1 d . . .
C13 C 0.7292(4) -0.1187(3) 0.70504(15) 0.0275(8) Uani 1 1 d . . .
H13 H 0.779(4) -0.132(3) 0.6788(17) 0.020(10) Uiso 1 1 d . . .
C14 C 0.6013(4) -0.1331(3) 0.70097(15) 0.0311(9) Uani 1 1 d . . .
H14 H 0.575(3) -0.160(2) 0.6738(16) 0.012(9) Uiso 1 1 d . . .
C15 C 0.5213(4) -0.1038(3) 0.73984(17) 0.0363(9) Uani 1 1 d . . .
H15 H 0.446(5) -0.110(3) 0.737(2) 0.044(15) Uiso 1 1 d . . .
C16 C 0.5673(3) -0.0612(3) 0.78368(16) 0.0283(8) Uani 1 1 d . . .
H16 H 0.512(4) -0.037(2) 0.8109(15) 0.014(9) Uiso 1 1 d . . .
C17 C 0.6515(3) -0.0089(2) 0.90038(12) 0.0184(6) Uani 1 1 d . . .
C18 C 0.6127(3) -0.0917(3) 0.91161(16) 0.0263(8) Uani 1 1 d . . .
H18 H 0.631(4) -0.136(3) 0.8888(16) 0.021(10) Uiso 1 1 d . . .
C19 C 0.5357(4) -0.1078(3) 0.95497(16) 0.0310(8) Uani 1 1 d . . .
H19 H 0.518(5) -0.158(3) 0.958(2) 0.041(14) Uiso 1 1 d . . .
C20 C 0.4959(3) -0.0413(3) 0.98712(15) 0.0326(10) Uani 1 1 d . . .
H20 H 0.453(4) -0.057(3) 1.0183(18) 0.026(11) Uiso 1 1 d . . .
C21 C 0.5298(4) 0.0402(3) 0.97559(14) 0.0308(9) Uani 1 1 d . . .
H21 H 0.501(4) 0.085(3) 0.9935(17) 0.021(11) Uiso 1 1 d . . .
C22 C 0.6088(3) 0.0571(3) 0.93250(14) 0.0239(7) Uani 1 1 d . . .
H22 H 0.637(4) 0.116(3) 0.9241(15) 0.017(9) Uiso 1 1 d . . .
C23 C 1.0680(3) 0.1882(2) 0.85684(12) 0.0169(6) Uani 1 1 d . . .
C24 C 1.1795(3) 0.1752(2) 0.88514(13) 0.0214(7) Uani 1 1 d . . .
H24 H 1.215(3) 0.122(2) 0.8828(14) 0.009(8) Uiso 1 1 d . . .
C25 C 1.2284(4) 0.2378(3) 0.91866(15) 0.0250(7) Uani 1 1 d . . .
H25 H 1.290(4) 0.233(3) 0.9392(18) 0.025(11) Uiso 1 1 d . . .
C26 C 1.1633(4) 0.3124(3) 0.92540(16) 0.0300(8) Uani 1 1 d . . .
H26 H 1.198(5) 0.348(3) 0.945(2) 0.047(15) Uiso 1 1 d . . .
C27 C 1.0508(4) 0.3255(3) 0.89875(15) 0.0276(8) Uani 1 1 d . . .
H27 H 1.005(4) 0.382(3) 0.8994(17) 0.028(11) Uiso 1 1 d . . .
C28 C 1.0031(3) 0.2640(2) 0.86423(15) 0.0213(7) Uani 1 1 d . . .
H28 H 0.928(4) 0.270(2) 0.8448(15) 0.015(9) Uiso 1 1 d . . .
C29 C 1.1121(3) 0.0966(2) 0.75812(13) 0.0188(7) Uani 1 1 d . . .
C30 C 1.2355(3) 0.1276(3) 0.75973(15) 0.0251(8) Uani 1 1 d . . .
H30 H 1.265(4) 0.152(3) 0.7880(16) 0.018(10) Uiso 1 1 d . . .
C31 C 1.3149(4) 0.1181(3) 0.71595(16) 0.0309(9) Uani 1 1 d . . .
H31 H 1.391(5) 0.138(3) 0.7176(18) 0.034(12) Uiso 1 1 d . . .
C32 C 1.2724(4) 0.0778(3) 0.67010(17) 0.0337(10) Uani 1 1 d . . .
H32 H 1.320(5) 0.072(3) 0.6432(19) 0.034(12) Uiso 1 1 d . . .
C33 C 1.1502(4) 0.0484(3) 0.66756(16) 0.0310(8) Uani 1 1 d . . .
H33 H 1.122(4) 0.024(3) 0.639(2) 0.039(13) Uiso 1 1 d . . .
C34 C 1.0703(4) 0.0575(2) 0.71155(15) 0.0256(8) Uani 1 1 d . . .
H34 H 0.998(4) 0.041(3) 0.7097(18) 0.027(12) Uiso 1 1 d . . .
C35 C 0.8563(3) 0.1398(2) 0.78839(13) 0.0176(6) Uani 1 1 d . . .
H35A H 0.860(4) 0.198(3) 0.7791(16) 0.022(10) Uiso 1 1 d . . .
H35B H 0.846(4) 0.114(2) 0.7563(16) 0.015(9) Uiso 1 1 d . . .
C36 C 0.7490(3) 0.1225(2) 0.82797(13) 0.0173(6) Uani 1 1 d . . .
H36 H 0.765(3) 0.157(2) 0.8598(15) 0.015(9) Uiso 1 1 d . . .
C37 C 0.6208(3) 0.1487(3) 0.80446(15) 0.0240(7) Uani 1 1 d . . .
H37A H 0.617(4) 0.205(3) 0.7996(16) 0.021(10) Uiso 1 1 d . . .
H37B H 0.552(5) 0.135(3) 0.8292(19) 0.036(12) Uiso 1 1 d . . .
H37C H 0.603(4) 0.120(3) 0.7732(19) 0.031(12) Uiso 1 1 d . . .
Sb1 Sb 0.65862(2) 0.348977(14) 0.925880(8) 0.01806(5) Uani 1 1 d . . .
Sb2 Sb 0.30748(2) 0.673159(15) 0.875955(9) 0.02603(6) Uani 1 1 d . . .
F1 F 0.5319(2) 0.27048(14) 0.90988(9) 0.0301(5) Uani 1 1 d . . .
F2 F 0.7856(2) 0.42779(15) 0.94191(9) 0.0305(5) Uani 1 1 d . . .
F3 F 0.5949(2) 0.35984(15) 0.99566(8) 0.0307(5) Uani 1 1 d . . .
F4 F 0.7182(2) 0.34159(14) 0.85535(7) 0.0262(4) Uani 1 1 d . . .
F5 F 0.5508(2) 0.43844(14) 0.90618(9) 0.0276(5) Uani 1 1 d . . .
F6 F 0.7638(2) 0.25988(14) 0.94664(9) 0.0291(5) Uani 1 1 d . . .
F7 F 0.4586(2) 0.6454(2) 0.91001(11) 0.0494(7) Uani 1 1 d . . .
F8 F 0.1550(3) 0.69946(17) 0.84220(11) 0.0454(6) Uani 1 1 d . . .
F9 F 0.2820(3) 0.76039(18) 0.92485(11) 0.0490(7) Uani 1 1 d . . .
F10 F 0.3336(4) 0.58636(19) 0.82695(11) 0.0635(10) Uani 1 1 d . . .
F11 F 0.2213(3) 0.59922(18) 0.92159(12) 0.0480(7) Uani 1 1 d . . .
F12 F 0.3898(3) 0.7495(2) 0.83089(14) 0.0627(9) Uani 1 1 d . . .
O2 O 0.8499(3) 0.02456(18) 1.02379(10) 0.0254(5) Uani 1 1 d . . .
H1W H 0.902(5) 0.036(3) 1.049(2) 0.034(13) Uiso 1 1 d . . .
H2W H 0.809(4) -0.013(3) 1.0333(16) 0.020(10) Uiso 1 1 d . . .

loop_
_atom_site_aniso_label
_atom_site_aniso_U_11
_atom_site_aniso_U_22
_atom_site_aniso_U_33
_atom_site_aniso_U_23
_atom_site_aniso_U_13
_atom_site_aniso_U_12
Ir1 0.01215(5) 0.01371(5) 0.01289(5) -0.00066(4) -0.00040(4) 0.00032(4)
P1 0.0124(3) 0.0174(4) 0.0144(3) -0.0020(3) 0.0003(3) -0.0007(3)
P2 0.0148(4) 0.0163(4) 0.0139(3) -0.0005(3) 0.0009(3) 0.0002(3)
O1 0.0173(11) 0.0182(12) 0.0161(12) -0.0007(9) 0.0006(9) -0.0021(10)
C1 0.0282(17) 0.0168(16) 0.0198(16) -0.0019(13) -0.0030(13) 0.0075(14)
C2 0.0180(14) 0.0181(15) 0.0269(16) 0.0009(14) 0.0013(14) 0.0076(12)
C3 0.0185(15) 0.0154(15) 0.0200(16) 0.0009(12) -0.0026(13) 0.0031(12)
C4 0.0173(15) 0.0177(15) 0.0247(16) 0.0007(12) -0.0019(13) 0.0020(12)
C5 0.0229(15) 0.0151(15) 0.0263(16) 0.0003(12) -0.0057(14) 0.0038(13)
C6 0.039(2) 0.030(2) 0.0208(17) -0.0025(16) 0.0041(16) 0.0168(18)
C7 0.0137(16) 0.033(2) 0.043(2) 0.0091(19) 0.0029(16) 0.0068(14)
C8 0.0223(17) 0.0290(19) 0.0207(17) -0.0019(14) -0.0050(14) 0.0043(15)
C9 0.032(2) 0.024(2) 0.031(2) 0.0131(17) 0.0031(16) -0.0022(16)
C10 0.032(2) 0.0193(19) 0.041(2) -0.0060(16) -0.0114(18) 0.0033(15)
C11 0.0156(15) 0.0213(16) 0.0161(15) -0.0023(12) -0.0025(12) -0.0045(12)
C12 0.0164(16) 0.0238(17) 0.0187(16) -0.0003(13) -0.0008(13) -0.0004(13)
C13 0.0308(19) 0.032(2) 0.0196(17) -0.0080(15) 0.0010(15) 0.0016(16)
C14 0.039(2) 0.037(2) 0.0175(17) -0.0082(16) -0.0087(15) -0.0027(17)
C15 0.025(2) 0.051(3) 0.033(2) -0.0121(19) -0.0059(17) -0.009(2)
C16 0.0176(17) 0.041(2) 0.0268(19) -0.0074(16) 0.0028(14) -0.0039(15)
C17 0.0085(12) 0.0281(17) 0.0185(14) -0.0002(13) -0.0005(11) -0.0002(12)
C18 0.0215(17) 0.030(2) 0.0268(18) 0.0027(16) 0.0045(14) -0.0005(14)
C19 0.0231(18) 0.039(2) 0.0308(19) 0.0098(17) 0.0032(16) -0.0029(18)
C20 0.0172(18) 0.065(3) 0.0153(16) 0.0032(17) 0.0035(13) -0.0058(16)
C21 0.0187(16) 0.054(3) 0.0199(16) -0.0141(16) 0.0041(15) -0.0032(17)
C22 0.0164(16) 0.039(2) 0.0167(16) -0.0084(15) -0.0007(13) -0.0058(14)
C23 0.0179(14) 0.0165(15) 0.0164(15) -0.0007(11) 0.0046(11) -0.0047(11)
C24 0.0210(15) 0.0230(17) 0.0202(15) 0.0019(13) 0.0017(13) -0.0022(13)
C25 0.0221(17) 0.035(2) 0.0177(16) 0.0013(15) -0.0005(14) -0.0098(15)
C26 0.033(2) 0.032(2) 0.0248(18) -0.0091(16) 0.0079(16) -0.0162(16)
C27 0.0288(19) 0.0251(18) 0.0290(18) -0.0066(15) 0.0105(15) -0.0056(15)
C28 0.0195(15) 0.0214(16) 0.0230(16) -0.0007(14) 0.0023(13) -0.0021(12)
C29 0.0209(16) 0.0163(16) 0.0193(16) 0.0046(13) 0.0045(13) 0.0050(12)
C30 0.0210(17) 0.033(2) 0.0209(17) 0.0051(15) -0.0013(14) 0.0037(15)
C31 0.0177(17) 0.045(2) 0.0297(19) 0.0115(17) 0.0072(15) 0.0090(16)
C32 0.039(2) 0.036(2) 0.026(2) 0.0083(17) 0.0169(18) 0.0153(18)
C33 0.046(2) 0.0243(18) 0.0226(18) -0.0047(15) 0.0115(17) 0.0000(17)
C34 0.033(2) 0.0206(18) 0.0236(18) 0.0019(14) 0.0091(15) -0.0032(15)
C35 0.0182(15) 0.0182(16) 0.0165(15) 0.0033(12) -0.0035(12) 0.0007(12)
C36 0.0165(15) 0.0174(15) 0.0181(15) -0.0013(13) -0.0026(12) 0.0026(12)
C37 0.0211(17) 0.027(2) 0.0241(17) -0.0003(15) -0.0064(14) 0.0074(14)
Sb1 0.01814(10) 0.02033(11) 0.01573(10) -0.00033(8) 0.00134(8) 0.00298(8)
Sb2 0.03470(13) 0.02431(12) 0.01907(11) 0.00201(9) -0.00048(9) 0.01044(9)
F1 0.0245(10) 0.0279(11) 0.0378(12) 0.0002(9) -0.0005(10) -0.0048(9)
F2 0.0299(12) 0.0309(12) 0.0305(12) -0.0080(10) 0.0003(10) -0.0062(9)
F3 0.0393(12) 0.0344(12) 0.0184(10) 0.0039(9) 0.0082(9) 0.0141(10)
F4 0.0275(10) 0.0361(12) 0.0149(9) -0.0023(8) 0.0037(8) 0.0016(9)
F5 0.0296(11) 0.0275(11) 0.0258(11) 0.0050(9) 0.0017(9) 0.0103(9)
F6 0.0292(11) 0.0314(12) 0.0267(11) 0.0014(9) 0.0008(9) 0.0142(9)
F7 0.0350(13) 0.0678(19) 0.0454(15) 0.0089(14) -0.0060(12) 0.0187(14)
F8 0.0514(16) 0.0386(14) 0.0461(15) 0.0055(12) -0.0226(13) 0.0099(12)
F9 0.0661(19) 0.0441(15) 0.0369(14) -0.0169(12) -0.0084(13) 0.0208(14)
F10 0.112(3) 0.0418(16) 0.0363(15) -0.0129(13) -0.0016(17) 0.0326(18)
F11 0.0442(15) 0.0475(16) 0.0522(16) 0.0259(14) 0.0059(13) 0.0072(12)
F12 0.067(2) 0.063(2) 0.0577(19) 0.0309(17) 0.0197(16) 0.0021(17)
O2 0.0264(13) 0.0278(14) 0.0218(12) 0.0037(11) 0.0022(11) -0.0072(12)

loop_
_geom_bond_atom_site_label_1
_geom_bond_atom_site_label_2
_geom_bond_distance
_geom_bond_site_symmetry_2
_geom_bond_publ_flag
Ir1 O1 2.169(2) . ?
Ir1 C1 2.181(3) . ?
Ir1 C5 2.226(3) . ?
Ir1 C4 2.242(3) . ?
Ir1 C2 2.246(3) . ?
Ir1 C3 2.261(3) . ?
Ir1 P1 2.3176(8) . ?
Ir1 P2 2.3285(8) . ?
P1 C11 1.804(3) . ?
P1 C17 1.817(3) . ?
P1 C36 1.852(3) . ?
P2 C23 1.819(3) . ?
P2 C29 1.825(3) . ?
P2 C35 1.835(3) . ?
O1 H1O 0.89(5) . ?
O1 H2O 0.68(6) . ?
C1 C5 1.428(5) . ?
C1 C2 1.457(5) . ?
C1 C6 1.503(5) . ?
C2 C3 1.418(5) . ?
C2 C7 1.483(5) . ?
C3 C4 1.448(5) . ?
C3 C8 1.489(5) . ?
C4 C5 1.425(5) . ?
C4 C9 1.496(5) . ?
C5 C10 1.498(5) . ?
C6 H6A 0.92(4) . ?
C6 H6B 0.88(5) . ?
C6 H6C 0.98(5) . ?
C7 H7A 0.90(5) . ?
C7 H7B 0.94(4) . ?
C7 H7C 0.85(5) . ?
C8 H8A 0.91(5) . ?
C8 H8B 0.94(6) . ?
C8 H8C 0.97(5) . ?
C9 H9A 0.88(5) . ?
C9 H9B 1.01(7) . ?
C9 H9C 0.91(5) . ?
C10 H10A 0.85(5) . ?
C10 H10B 1.14(6) . ?
C10 H10C 0.88(6) . ?
C11 C12 1.387(5) . ?
C11 C16 1.404(5) . ?
C12 C13 1.394(5) . ?
C12 H12 0.84(4) . ?
C13 C14 1.381(6) . ?
C13 H13 0.87(4) . ?
C14 C15 1.373(6) . ?
C14 H14 0.85(4) . ?
C15 C16 1.379(6) . ?
C15 H15 0.81(5) . ?
C16 H16 0.98(4) . ?
C17 C22 1.394(5) . ?
C17 C18 1.400(5) . ?
C18 C19 1.384(5) . ?
C18 H18 0.92(4) . ?
C19 C20 1.390(6) . ?
C19 H19 0.82(5) . ?
C20 C21 1.368(6) . ?
C20 H20 0.94(5) . ?
C21 C22 1.394(5) . ?
C21 H21 0.89(4) . ?
C22 H22 1.01(4) . ?
C23 C28 1.394(5) . ?
C23 C24 1.396(5) . ?
C24 C25 1.398(5) . ?
C24 H24 0.93(4) . ?
C25 C26 1.377(6) . ?
C25 H25 0.84(5) . ?
C26 C27 1.384(6) . ?
C26 H26 0.83(6) . ?
C27 C28 1.396(5) . ?
C27 H27 1.01(4) . ?
C28 H28 0.94(4) . ?
C29 C34 1.394(5) . ?
C29 C30 1.399(5) . ?
C30 C31 1.393(5) . ?
C30 H30 0.86(4) . ?
C31 C32 1.390(6) . ?
C31 H31 0.87(5) . ?
C32 C33 1.379(7) . ?
C32 H32 0.85(5) . ?
C33 C34 1.400(5) . ?
C33 H33 0.86(5) . ?
C34 H34 0.81(5) . ?
C35 C36 1.536(5) . ?
C35 H35A 0.95(4) . ?
C35 H35B 0.91(4) . ?
C36 C37 1.539(4) . ?
C36 H36 0.98(4) . ?
C37 H37A 0.90(4) . ?
C37 H37B 0.99(5) . ?
C37 H37C 0.93(5) . ?
Sb1 F6 1.871(2) . ?
Sb1 F1 1.873(2) . ?
Sb1 F2 1.879(2) . ?
Sb1 F4 1.8826(19) . ?
Sb1 F3 1.885(2) . ?
Sb1 F5 1.885(2) . ?
Sb2 F10 1.863(3) . ?
Sb2 F9 1.865(3) . ?
Sb2 F7 1.870(3) . ?
Sb2 F12 1.870(3) . ?
Sb2 F8 1.874(3) . ?
Sb2 F11 1.874(3) . ?
O2 H1W 0.85(5) . ?
O2 H2W 0.77(5) . ?
